data_4065510
loop_
_publ_author_name
'Meyer, Steffen'
'Orben, Claudia Manuela'
'Demeshko, Serhiy'
'Dechert, Sebastian'
'Meyer, Franc'

_publ_section_title
;
 Synthesis and Characterization of Di- and Tetracarbene Iron(II) Complexes
 with Chelating N-Heterocyclic Carbene Ligands and Their Application in
 Aryl Grignard--Alkyl Halide Cross-Coupling
;
_journal_issue 24
_journal_name_full Organometallics
_journal_page_first 6692
_journal_paper_doi 10.1021/om200870w
_journal_volume 30
_journal_year 2011
_chemical_formula_moiety 'C15 H24 Br2 Fe N4'
_chemical_formula_sum 'C15 H24 Br2 Fe N4'
_chemical_formula_weight 476.05
_chemical_name_systematic
;
 ?
;
_space_group_IT_number 19
_symmetry_cell_setting orthorhombic
_symmetry_space_group_name_Hall 'P 2ac 2ab'
_symmetry_space_group_name_H-M 'P 21 21 21'
_atom_sites_solution_hydrogens geom
_atom_sites_solution_primary direct
_atom_sites_solution_secondary difmap
_audit_creation_method SHELXL-97
_cell_angle_alpha 90.00
_cell_angle_beta 90.00
_cell_angle_gamma 90.00
_cell_formula_units_Z 4
_cell_length_a 9.5362(4)
_cell_length_b 13.0778(6)
_cell_length_c 15.1937(10)
_cell_measurement_reflns_used 12740
_cell_measurement_temperature 133(2)
_cell_measurement_theta_max 27.00
_cell_measurement_theta_min 2.52
_cell_volume 1894.84(17)
_computing_cell_refinement 'X-AREA (Stoe & Cie, 2002)'
_computing_data_collection 'X-AREA (Stoe & Cie, 2002)'
_computing_data_reduction 'X-AREA (Stoe & Cie, 2002)'
_computing_molecular_graphics 'DIAMOND (Brandenburg, 2001)'
_computing_publication_material 'SHELXL-97 (Sheldrick, 1997)'
_computing_structure_refinement 'SHELXL-97 (Sheldrick, 1997)'
_computing_structure_solution 'SHELXS-97 (Sheldrick, 1990)'
_diffrn_ambient_temperature 133(2)
_diffrn_measured_fraction_theta_full 0.994
_diffrn_measured_fraction_theta_max 0.994
_diffrn_measurement_device_type 'Stoe IPDS II'
_diffrn_measurement_method \w
_diffrn_radiation_monochromator graphite
_diffrn_radiation_source 'fine-focus sealed tube'
_diffrn_radiation_type MoK\a
_diffrn_radiation_wavelength 0.71073
_diffrn_reflns_av_R_equivalents 0.0915
_diffrn_reflns_av_sigmaI/netI 0.0758
_diffrn_reflns_limit_h_max 12
_diffrn_reflns_limit_h_min -12
_diffrn_reflns_limit_k_max 13
_diffrn_reflns_limit_k_min -16
_diffrn_reflns_limit_l_max 17
_diffrn_reflns_limit_l_min -19
_diffrn_reflns_number 12740
_diffrn_reflns_theta_full 27.00
_diffrn_reflns_theta_max 27.00
_diffrn_reflns_theta_min 2.52
_exptl_absorpt_coefficient_mu 5.015
_exptl_absorpt_correction_T_max 0.6623
_exptl_absorpt_correction_T_min 0.3153
_exptl_absorpt_correction_type numerical
_exptl_absorpt_process_details 'X-RED (Stoe & Cie, 2002)'
_exptl_crystal_colour 'pale green'
_exptl_crystal_density_diffrn 1.669
_exptl_crystal_density_method 'not measured'
_exptl_crystal_description block
_exptl_crystal_F_000 952
_exptl_crystal_size_max 0.27
_exptl_crystal_size_mid 0.18
_exptl_crystal_size_min 0.03
_refine_diff_density_max 1.348
_refine_diff_density_min -1.170
_refine_diff_density_rms 0.142
_refine_ls_abs_structure_details 'Flack H D (1983), Acta Cryst. A39, 876-881'
_refine_ls_abs_structure_Flack 0.021(16)
_refine_ls_extinction_method none
_refine_ls_goodness_of_fit_ref 1.031
_refine_ls_hydrogen_treatment constr
_refine_ls_matrix_type full
_refine_ls_number_parameters 205
_refine_ls_number_reflns 4116
_refine_ls_number_restraints 0
_refine_ls_restrained_S_all 1.031
_refine_ls_R_factor_all 0.0543
_refine_ls_R_factor_gt 0.0450
_refine_ls_shift/su_max 0.000
_refine_ls_shift/su_mean 0.000
_refine_ls_structure_factor_coef Fsqd
_refine_ls_weighting_details 'calc w=1/[\s^2^(Fo^2^)+(0.0541P)^2^+0.0000P] where P=(Fo^2^+2Fc^2^)/3'
_refine_ls_weighting_scheme calc
_refine_ls_wR_factor_gt 0.1022
_refine_ls_wR_factor_ref 0.1051
_reflns_number_gt 3640
_reflns_number_total 4116
_reflns_threshold_expression >2sigma(I)
_cod_data_source_file om200870w_si_002.cif
_cod_data_source_block stm6-17a
_cod_depositor_comments
;
The following automatic conversions were performed:

'_symmetry_cell_setting' value 'Orthorhombic' changed to
'orthorhombic' according to
/home/saulius/struct/CIF-dictionaries/cif_core.dic dictionary named
'cif_core.dic' version 2.4.1 from 2010-06-29.

Automatic conversion script
Id: cif_fix_values 1715 2011-07-08 13:25:40Z adriana 
;
_cod_database_code 4065510

loop_
_symmetry_equiv_pos_as_xyz
'x, y, z'
'-x+1/2, -y, z+1/2'
'-x, y+1/2, -z+1/2'
'x+1/2, -y+1/2, -z'

loop_
_atom_site_label
_atom_site_type_symbol
_atom_site_fract_x
_atom_site_fract_y
_atom_site_fract_z
_atom_site_U_iso_or_equiv
_atom_site_adp_type
_atom_site_occupancy
_atom_site_symmetry_multiplicity
_atom_site_calc_flag
_atom_site_refinement_flags
Fe1 Fe 0.27992(8) 0.47677(7) 0.40510(6) 0.01391(18) Uani 1 1 d .
Br1 Br 0.04986(5) 0.51671(5) 0.34226(4) 0.01842(14) Uani 1 1 d .
Br2 Br 0.48252(6) 0.44192(5) 0.31005(4) 0.02132(15) Uani 1 1 d .
N1 N 0.3534(5) 0.5666(4) 0.5813(3) 0.0128(9) Uani 1 1 d .
N2 N 0.4232(5) 0.6799(4) 0.4904(4) 0.0144(10) Uani 1 1 d .
N3 N 0.2963(5) 0.3851(4) 0.5853(3) 0.0131(10) Uani 1 1 d .
N4 N 0.2884(5) 0.2543(4) 0.5004(4) 0.0153(10) Uani 1 1 d .
C1 C 0.3491(6) 0.5917(5) 0.4942(4) 0.0135(11) Uani 1 1 d .
C2 C 0.4734(6) 0.7075(5) 0.5725(4) 0.0204(13) Uani 1 1 d .
H2 H 0.5279 0.7646 0.5853 0.080 Uiso 1 1 calc R
C3 C 0.4289(6) 0.6362(5) 0.6306(4) 0.0180(12) Uani 1 1 d .
H3 H 0.4455 0.6345 0.6908 0.080 Uiso 1 1 calc R
C4 C 0.2674(5) 0.4865(5) 0.6197(4) 0.0157(11) Uani 1 1 d .
H4A H 0.1695 0.5026 0.6092 0.080 Uiso 1 1 calc R
H4B H 0.2821 0.4859 0.6828 0.080 Uiso 1 1 calc R
C5 C 0.2748(5) 0.3569(4) 0.4996(4) 0.0133(11) Uani 1 1 d .
C6 C 0.3239(6) 0.3009(5) 0.6377(4) 0.0168(12) Uani 1 1 d .
H6 H 0.3415 0.3010 0.6979 0.080 Uiso 1 1 calc R
C7 C 0.3200(6) 0.2189(5) 0.5844(5) 0.0198(13) Uani 1 1 d .
H7 H 0.3355 0.1513 0.6006 0.080 Uiso 1 1 calc R
C8 C 0.4531(6) 0.7440(4) 0.4106(4) 0.0149(11) Uani 1 1 d .
C9 C 0.3584(6) 0.7140(5) 0.3340(4) 0.0193(13) Uani 1 1 d .
H9A H 0.3858 0.6480 0.3122 0.080 Uiso 1 1 calc R
H9B H 0.3670 0.7637 0.2878 0.080 Uiso 1 1 calc R
H9C H 0.2629 0.7114 0.3537 0.080 Uiso 1 1 calc R
C10 C 0.6065(6) 0.7304(6) 0.3852(5) 0.0282(16) Uani 1 1 d .
H10A H 0.6649 0.7452 0.4351 0.080 Uiso 1 1 calc R
H10B H 0.6292 0.7762 0.3379 0.080 Uiso 1 1 calc R
H10C H 0.6220 0.6611 0.3666 0.080 Uiso 1 1 calc R
C11 C 0.4221(8) 0.8553(6) 0.4328(5) 0.0275(15) Uani 1 1 d .
H11A H 0.3276 0.8613 0.4539 0.080 Uiso 1 1 calc R
H11B H 0.4335 0.8966 0.3811 0.080 Uiso 1 1 calc R
H11C H 0.4858 0.8783 0.4776 0.080 Uiso 1 1 calc R
C12 C 0.2776(6) 0.1823(5) 0.4236(4) 0.0177(12) Uani 1 1 d .
C13 C 0.1862(7) 0.0911(6) 0.4521(6) 0.0304(17) Uani 1 1 d .
H13A H 0.2295 0.0570 0.5010 0.080 Uiso 1 1 calc R
H13B H 0.1769 0.0442 0.4038 0.080 Uiso 1 1 calc R
H13C H 0.0951 0.1152 0.4691 0.080 Uiso 1 1 calc R
C14 C 0.4262(6) 0.1480(5) 0.3998(5) 0.0250(15) Uani 1 1 d .
H14A H 0.4810 0.2065 0.3832 0.080 Uiso 1 1 calc R
H14B H 0.4222 0.1007 0.3516 0.080 Uiso 1 1 calc R
H14C H 0.4685 0.1153 0.4498 0.080 Uiso 1 1 calc R
C15 C 0.2092(7) 0.2353(5) 0.3467(5) 0.0237(13) Uani 1 1 d .
H15A H 0.1240 0.2675 0.3658 0.080 Uiso 1 1 calc R
H15B H 0.1882 0.1860 0.3018 0.080 Uiso 1 1 calc R
H15C H 0.2718 0.2861 0.3235 0.080 Uiso 1 1 calc R

loop_
_atom_site_aniso_label
_atom_site_aniso_U_11
_atom_site_aniso_U_22
_atom_site_aniso_U_33
_atom_site_aniso_U_23
_atom_site_aniso_U_13
_atom_site_aniso_U_12
Fe1 0.0185(4) 0.0123(4) 0.0109(4) -0.0005(4) -0.0001(3) 0.0001(3)
Br1 0.0187(2) 0.0182(3) 0.0183(3) -0.0027(3) -0.0010(2) 0.0013(2)
Br2 0.0235(3) 0.0207(3) 0.0198(3) -0.0030(3) 0.0062(2) 0.0012(2)
N1 0.020(2) 0.012(2) 0.006(2) -0.004(2) 0.0010(16) -0.0006(19)
N2 0.014(2) 0.015(2) 0.014(3) 0.002(2) 0.0008(17) -0.0029(17)
N3 0.018(2) 0.010(2) 0.012(3) 0.003(2) 0.0002(18) 0.0014(17)
N4 0.015(2) 0.013(2) 0.017(3) -0.001(2) 0.0017(18) 0.0003(18)
C1 0.015(2) 0.019(3) 0.006(3) -0.002(2) 0.0007(19) 0.000(2)
C2 0.026(3) 0.019(3) 0.017(3) -0.005(2) -0.005(2) -0.007(2)
C3 0.025(3) 0.016(3) 0.013(3) -0.008(3) -0.004(2) -0.002(2)
C4 0.020(2) 0.016(3) 0.011(3) 0.003(2) 0.0052(19) 0.001(2)
C5 0.014(2) 0.012(3) 0.014(3) 0.000(2) 0.002(2) -0.001(2)
C6 0.021(3) 0.014(3) 0.015(3) 0.006(2) 0.002(2) 0.004(2)
C7 0.028(3) 0.011(3) 0.020(4) 0.004(3) -0.002(2) 0.003(2)
C8 0.019(3) 0.014(3) 0.011(3) 0.004(2) 0.000(2) -0.007(2)
C9 0.023(3) 0.018(3) 0.017(3) 0.000(3) 0.000(2) -0.004(2)
C10 0.020(3) 0.038(4) 0.027(4) 0.006(3) -0.002(2) -0.007(3)
C11 0.047(4) 0.020(3) 0.015(3) 0.002(3) 0.003(3) -0.006(3)
C12 0.022(3) 0.011(3) 0.020(3) -0.001(2) 0.002(2) 0.002(2)
C13 0.035(4) 0.021(3) 0.036(5) -0.003(3) 0.007(3) -0.010(3)
C14 0.024(3) 0.023(3) 0.028(4) -0.002(3) 0.001(3) 0.006(2)
C15 0.030(3) 0.020(3) 0.022(4) 0.003(3) 0.000(3) 0.000(2)

loop_
_atom_type_symbol
_atom_type_description
_atom_type_scat_dispersion_real
_atom_type_scat_dispersion_imag
_atom_type_scat_source
C C 0.0033 0.0016 'International Tables Vol C Tables 4.2.6.8 and 6.1.1.4'
H H 0.0000 0.0000 'International Tables Vol C Tables 4.2.6.8 and 6.1.1.4'
N N 0.0061 0.0033 'International Tables Vol C Tables 4.2.6.8 and 6.1.1.4'
Br Br -0.2901 2.4595 'International Tables Vol C Tables 4.2.6.8 and 6.1.1.4'
Fe Fe 0.3463 0.8444 'International Tables Vol C Tables 4.2.6.8 and 6.1.1.4'

loop_
_geom_angle_atom_site_label_1
_geom_angle_atom_site_label_2
_geom_angle_atom_site_label_3
_geom_angle
C5 Fe1 C1 95.6(2)
C5 Fe1 Br1 113.57(14)
C1 Fe1 Br1 112.03(15)
C5 Fe1 Br2 106.17(15)
C1 Fe1 Br2 105.15(15)
Br1 Fe1 Br2 121.02(4)
C1 N1 C3 112.5(5)
C1 N1 C4 123.1(5)
C3 N1 C4 123.6(5)
C1 N2 C2 111.4(5)
C1 N2 C8 127.5(5)
C2 N2 C8 121.1(5)
C5 N3 C6 111.2(5)
C5 N3 C4 124.0(5)
C6 N3 C4 123.7(5)
C5 N4 C7 111.1(5)
C5 N4 C12 127.6(5)
C7 N4 C12 121.3(5)
N2 C1 N1 103.3(5)
N2 C1 Fe1 137.5(4)
N1 C1 Fe1 117.2(4)
C3 C2 N2 107.5(5)
C2 C3 N1 105.4(5)
N1 C4 N3 114.1(4)
N4 C5 N3 104.2(5)
N4 C5 Fe1 137.5(5)
N3 C5 Fe1 116.1(4)
C7 C6 N3 106.4(6)
C6 C7 N4 107.1(5)
N2 C8 C10 108.7(5)
N2 C8 C11 108.5(5)
C10 C8 C11 110.7(5)
N2 C8 C9 111.1(5)
C10 C8 C9 110.2(5)
C11 C8 C9 107.5(5)
N4 C12 C15 110.1(5)
N4 C12 C14 107.7(5)
C15 C12 C14 110.6(6)
N4 C12 C13 107.9(6)
C15 C12 C13 109.2(6)
C14 C12 C13 111.3(5)

loop_
_geom_bond_atom_site_label_1
_geom_bond_atom_site_label_2
_geom_bond_distance
Fe1 C5 2.126(6)
Fe1 C1 2.128(6)
Fe1 Br1 2.4490(9)
Fe1 Br2 2.4549(10)
N1 C1 1.365(8)
N1 C3 1.381(7)
N1 C4 1.452(7)
N2 C1 1.354(8)
N2 C2 1.384(8)
N2 C8 1.501(8)
N3 C5 1.368(8)
N3 C6 1.384(8)
N3 C4 1.452(8)
N4 C5 1.348(8)
N4 C7 1.390(9)
N4 C12 1.502(8)
C2 C3 1.352(9)
C6 C7 1.345(9)
C8 C10 1.523(8)
C8 C11 1.524(9)
C8 C9 1.524(8)
C12 C15 1.507(9)
C12 C14 1.529(8)
C12 C13 1.540(9)
